data_4313473
loop_
_publ_author_name
'Olivier Clot'
'Yumi Akahori'
'Carolyn Moorlag'
'Daniel B. Leznoff'
'Michael O. Wolf'
'Raymond J. Batchelor'
'Brian O. Patrick'
'Mikita Ishii'

_publ_contact_author
;
 D. Leznoff
 Dept. of Chemistry, Simon Fraser University
 8888 University Way
 Burnaby, B.C.
 Canada
 V5A 1S6
;
_publ_contact_author_email dleznoff@sfu.ca
_publ_contact_author_fax 604-291-3765
_publ_contact_author_phone 604-291-4887
_publ_section_title
;
 Model Complexes for Metallated Polythiophenes: Gold(I) and Palladium(II)
 Complexes of Bis(diphenylphosphino)oligothiophenes
;
_journal_name_full 'Inorganic Chemistry'
_journal_page_first 2704
_journal_page_last 2713
_journal_paper_doi 10.1021/ic0258328
_journal_volume 42
_journal_year 2003
_chemical_formula_moiety 'C39 H32 Au2 Cl2 P2 S2 '
_chemical_formula_sum 'C39 H32 Au2 Cl2 P2 S2'
_chemical_formula_weight 1091.58
_chemical_name_systematic ?
_space_group_IT_number 15
_symmetry_cell_setting monoclinic
_symmetry_space_group_name_Hall '-C 2yc'
_symmetry_space_group_name_H-M 'C 1 2/c 1'
_cell_angle_alpha 90.0
_cell_angle_beta 112.314(12)
_cell_angle_gamma 90.0
_cell_formula_units_Z 4
_cell_length_a 15.4256(23)
_cell_length_b 13.8425(14)
_cell_length_c 19.425(3)
_cell_measurement_reflns_used 64
_cell_measurement_temperature 293
_cell_measurement_theta_max 25.00
_cell_measurement_theta_min 20.00
_cell_volume 3837.2(10)
_computing_cell_refinement 'NRC DIFRAC'
_computing_data_collection 'NRC DIFRAC'
_computing_data_reduction 'NRCVAX DATRD2'
_computing_molecular_graphics 'NRCVAX ORTEP'
_computing_publication_material 'NRCVAX TABLES and CRYSTALS'
_computing_structure_refinement CRYSTALS
_computing_structure_solution 'NRCVAX FOURR'
_diffrn_ambient_temperature 293
_diffrn_measurement_device 'Nonius CAD-4    '
_diffrn_measurement_method 'Theta/2theta scan b/P/b '
_diffrn_radiation_monochromator graphite
_diffrn_radiation_source 'xray tube'
_diffrn_radiation_type 'Molybdenum K\a'
_diffrn_radiation_wavelength 0.70930
_diffrn_reflns_av_R_equivalents 0.038
_diffrn_reflns_limit_h_max 18
_diffrn_reflns_limit_h_min -19
_diffrn_reflns_limit_k_max 17
_diffrn_reflns_limit_k_min 0
_diffrn_reflns_limit_l_max 24
_diffrn_reflns_limit_l_min 0
_diffrn_reflns_number 5300
_diffrn_reflns_theta_max 27.00
_diffrn_reflns_theta_min 2.00
_diffrn_standards_decay_% 0.0
_diffrn_standards_interval_count 300
_diffrn_standards_number 2
_exptl_absorpt_coefficient_mu 7.97
_exptl_absorpt_correction_T_max 0.3316
_exptl_absorpt_correction_T_min 0.2481
_exptl_absorpt_correction_type empirical
_exptl_crystal_colour 'pale yellow to colourless'
_exptl_crystal_density_diffrn 1.890
_exptl_crystal_description prism
_exptl_crystal_F_000 2079.52
_exptl_crystal_size_max 0.32
_exptl_crystal_size_mid 0.21
_exptl_crystal_size_min 0.19
_refine_diff_density_max 0.7(2)
_refine_diff_density_min -0.5(2)
_refine_ls_goodness_of_fit_obs 1.13
_refine_ls_hydrogen_treatment constr
_refine_ls_matrix_type full
_refine_ls_number_parameters 219
_refine_ls_number_reflns 2600
_refine_ls_number_restraints 0
_refine_ls_R_factor_obs 0.027
_refine_ls_shift/esd_max 0.001
_refine_ls_structure_factor_coef F
_refine_ls_weighting_details 1/(\s^2^(F)+0.0002F^2^)
_refine_ls_weighting_scheme sigma
_refine_ls_wR_factor_obs 0.027
_reflns_number_observed 2600
_reflns_number_total 4221
_reflns_observed_criterion 'Inet > 2.5\s(Inet)'
_cod_data_source_file ic0258328si20030203_055733_2.cif
_cod_data_source_block aubithfp
_cod_original_cell_volume 3837.1
_cod_original_sg_symbol_H-M 'C 2/c'
_cod_original_formula_sum 'C39 H32 Au2 Cl2 P2 S2 '
_cod_database_code 4313473

loop_
_symmetry_equiv_pos_as_xyz
x,y,z
-x,-y,-z
1/2+x,1/2+y,z
1/2-x,1/2-y,-z
-x,y,1/2-z
x,-y,1/2+z
1/2-x,1/2+y,1/2-z
1/2+x,1/2-y,1/2+z

loop_
_atom_site_aniso_label
_atom_site_aniso_U_11
_atom_site_aniso_U_22
_atom_site_aniso_U_33
_atom_site_aniso_U_12
_atom_site_aniso_U_13
_atom_site_aniso_U_23
_atom_site_aniso_type_symbol
Au 0.04297(12) 0.04297(12) 0.04502(12) -0.00777(14) 0.01830(9) -0.00017(14) Au
Cl 0.0587(10) 0.0636(10) 0.0688(10) -0.0129(8) 0.0309(9) 0.0112(9) Cl
S 0.0437(9) 0.0502(9) 0.0504(9) -0.0102(7) 0.0173(7) -0.0033(7) S
P 0.0422(8) 0.0441(8) 0.0353(8) -0.0058(7) 0.0143(6) -0.0018(7) P
C2 0.033(3) 0.034(3) 0.039(3) -0.0007(23) 0.0154(23) 0.0066(25) C
C3 0.043(3) 0.037(3) 0.035(3) 0.0002(25) 0.0159(24) 0.0054(24) C
C4 0.053(4) 0.066(4) 0.042(3) -0.003(3) 0.027(3) 0.000(3) C
C5 0.051(4) 0.065(4) 0.059(4) -0.001(3) 0.030(3) 0.010(4) C
C6 0.086(9) 0.063(7) 0.065(7) 0.00000 0.010(6) 0.00000 C
C7 0.081(6) 0.070(5) 0.064(5) -0.012(4) 0.016(4) 0.002(4) C
C8 0.071(5) 0.081(5) 0.058(4) -0.001(4) 0.024(4) 0.000(4) C
C9 0.094(9) 0.052(6) 0.059(6) 0.00000 0.022(6) 0.00000 C
C10 0.174(16) 0.058(7) 0.147(14) 0.00000 0.084(12) 0.00000 C
C11 0.045(3) 0.050(4) 0.038(3) 0.009(3) 0.018(3) 0.002(3) C
C12 0.052(4) 0.056(4) 0.045(3) 0.003(3) 0.019(3) 0.001(3) C
C13 0.076(5) 0.058(4) 0.072(5) 0.012(4) 0.036(4) 0.011(4) C
C14 0.074(5) 0.075(5) 0.068(5) 0.031(4) 0.024(4) 0.014(4) C
C15 0.047(4) 0.090(6) 0.069(5) 0.013(4) -0.001(4) 0.000(5) C
C16 0.054(4) 0.062(5) 0.070(5) -0.002(4) 0.017(4) -0.004(4) C
C21 0.039(3) 0.052(3) 0.035(3) 0.001(3) 0.0139(23) -0.001(3) C
C22 0.063(4) 0.069(4) 0.039(3) 0.015(4) 0.020(3) -0.003(4) C
C23 0.075(5) 0.103(6) 0.046(4) 0.007(5) 0.025(4) -0.014(4) C
C24 0.072(5) 0.080(5) 0.068(5) -0.002(4) 0.029(4) -0.029(4) C
C25 0.086(6) 0.081(5) 0.069(5) 0.036(5) 0.022(4) 0.002(4) C
C26 0.080(5) 0.071(5) 0.045(4) 0.016(4) 0.017(4) -0.001(3) C

loop_
_atom_site_label
_atom_site_fract_x
_atom_site_fract_y
_atom_site_fract_z
_atom_site_U_iso_or_equiv
_atom_site_thermal_displace_type
_atom_site_calc_flag
_atom_site_refinement_flags
_atom_site_type_symbol
Au 0.338980(20) 0.303960(20) 0.177990(10) 0.04318(14) Uani ? . Au
Cl 0.27547(12) 0.23331(13) 0.25394(10) 0.0617(10) Uani ? . Cl
S 0.63436(11) 0.53993(12) 0.25749(9) 0.0482(9) Uani ? . S
P 0.40213(11) 0.37712(11) 0.10624(8) 0.0406(8) Uani ? . P
C2 0.5287(4) 0.4807(4) 0.2274(3) 0.035(3) Uani ? . C
C3 0.5087(4) 0.4408(4) 0.1583(3) 0.038(3) Uani ? . C
C4 0.5813(4) 0.4573(5) 0.1321(3) 0.051(4) Uani ? . C
C5 0.6533(4) 0.5083(5) 0.1796(4) 0.056(4) Uani ? . C
C6 0.500000(10) 0.0719(9) 0.250000(10) 0.077(8) Uani ? S C
C7 0.5672(6) 0.0237(6) 0.2360(4) 0.075(5) Uani ? . C
C8 0.5688(5) -0.0746(6) 0.2362(4) 0.070(5) Uani ? . C
C9 0.50000 -0.1272(7) 0.25000 0.070(8) Uani ? S C
C10 0.500000(10) -0.2331(9) 0.250000(10) 0.120(14) Uani ? S C
C11 0.3266(4) 0.4662(4) 0.0438(3) 0.044(3) Uani ? . C
C12 0.3568(4) 0.5594(5) 0.0385(3) 0.051(4) Uani ? . C
C13 0.2984(5) 0.6248(5) -0.0122(4) 0.067(5) Uani ? . C
C14 0.2119(6) 0.5966(6) -0.0579(4) 0.073(5) Uani ? . C
C15 0.1800(5) 0.5063(6) -0.0534(4) 0.076(5) Uani ? . C
C16 0.2365(5) 0.4414(5) -0.0026(4) 0.064(5) Uani ? . C
C21 0.4357(4) 0.2948(4) 0.0480(3) 0.042(3) Uani ? . C
C22 0.4006(4) 0.3005(5) -0.0286(3) 0.057(4) Uani ? . C
C23 0.4271(5) 0.2358(6) -0.0707(4) 0.074(5) Uani ? . C
C24 0.4884(5) 0.1639(6) -0.0358(4) 0.073(5) Uani ? . C
C25 0.5265(6) 0.1579(6) 0.0409(4) 0.081(6) Uani ? . C
C26 0.4993(5) 0.2224(5) 0.0815(4) 0.067(5) Uani ? . C
H4 0.5797 0.4345 0.0856 0.073(6) Uiso ? . H
H5 0.7081 0.5250 0.1711 0.074(6) Uiso ? . H
H12 0.4179 0.5791 0.0704 0.074(6) Uiso ? . H
H13 0.3189 0.6888 -0.0153 0.088(6) Uiso ? . H
H14 0.1720 0.6403 -0.0936 0.088(6) Uiso ? . H
H15 0.1185 0.4878 -0.0854 0.079(6) Uiso ? . H
H16 0.2130 0.3787 0.0003 0.074(6) Uiso ? . H
H22 0.3567 0.3497 -0.0531 0.072(6) Uiso ? . H
H23 0.4041 0.2412 -0.1234 0.088(6) Uiso ? . H
H24 0.5053 0.1172 -0.0643 0.086(6) Uiso ? . H
H25 0.5706 0.1087 0.0650 0.087(6) Uiso ? . H
H26 0.5252 0.2173 0.1342 0.077(6) Uiso ? . H
H6 0.50000 0.1405 0.25000 0.082(6) Uiso ? . H
H7 0.6144 0.0587 0.2264 0.087(6) Uiso ? . H
H8 0.6173 -0.1074 0.2268 0.084(6) Uiso ? . H
H101 0.44804 -0.2560 0.26021 0.109(6) Uiso ? . H
H102 0.55647 -0.2560 0.28712 0.109(6) Uiso ? . H
H103 0.49549 -0.2560 0.20267 0.109(6) Uiso ? . H

loop_
_atom_type_symbol
_atom_type_description
_atom_type_scat_dispersion_real
_atom_type_scat_dispersion_imag
_atom_type_scat_source
Au ? -2.688 8.798 'International Tables Vol. IV Table 2.2B'
Cl ? 0.132 0.159 'International Tables Vol. IV Table 2.2B'
P ? 0.090 0.095 'International Tables Vol. IV Table 2.2B'
S ? 0.110 0.124 'International Tables Vol. IV Table 2.2B'
C ? 0.002 0.002 'International Tables Vol. IV Table 2.2B'
H ? 0.000 0.000 'International Tables Vol. IV Table 2.2B'

loop_
_geom_angle_atom_site_label_1
_geom_angle_atom_site_label_2
_geom_angle_atom_site_label_3
_geom_angle
_geom_angle_site_symmetry_1
_geom_angle_site_symmetry_2
_geom_angle_site_symmetry_3
_geom_angle_publ_flag
Cl Au P 178.14(6) ? ? ? ?
C2 S C5 92.0(3) ? ? ? ?
Au P C3 113.23(21) ? ? ? ?
Au P C11 114.00(24) ? ? ? ?
Au P C21 113.65(21) ? ? ? ?
C3 P C11 105.1(3) ? ? ? ?
C3 P C21 104.0(3) ? ? ? ?
C11 P C21 105.9(3) ? ? ? ?
S C2 C2 120.5(4) ? ? 5_655 ?
S C2 C3 110.9(5) ? ? ? ?
C2 C2 C3 128.6(5) 5_655 ? ? ?
P C3 C2 124.3(5) ? ? ? ?
P C3 C4 123.8(4) ? ? ? ?
C2 C3 C4 111.8(5) ? ? ? ?
C3 C4 C5 113.6(6) ? ? ? ?
S C5 C4 111.6(6) ? ? ? ?
C7 C6 C7 120.5(10) ? ? 5_655 ?
C6 C7 C8 120.7(9) ? ? ? ?
C7 C8 C9 120.5(9) ? ? ? ?
C8 C9 C8 117.0(9) ? ? 5_655 ?
C8 C9 C10 121.5(5) ? ? ? ?
C8 C9 C10 121.5(5) 5_655 ? ? ?
P C11 C12 122.3(4) ? ? ? ?
P C11 C16 119.9(5) ? ? ? ?
C12 C11 C16 117.7(5) ? ? ? ?
C11 C12 C13 120.9(6) ? ? ? ?
C12 C13 C14 119.4(7) ? ? ? ?
C13 C14 C15 121.1(7) ? ? ? ?
C14 C15 C16 120.1(6) ? ? ? ?
C11 C16 C15 120.8(7) ? ? ? ?
P C21 C22 123.2(5) ? ? ? ?
P C21 C26 118.8(5) ? ? ? ?
C22 C21 C26 118.0(6) ? ? ? ?
C21 C22 C23 121.3(6) ? ? ? ?
C22 C23 C24 119.1(7) ? ? ? ?
C23 C24 C25 120.8(8) ? ? ? ?
C24 C25 C26 119.2(7) ? ? ? ?
C21 C26 C25 121.6(6) ? ? ? ?

loop_
_geom_bond_atom_site_label_1
_geom_bond_atom_site_label_2
_geom_bond_distance
_geom_bond_site_symmetry_1
_geom_bond_site_symmetry_2
_geom_bond_publ_flag
Au Cl 2.2782(22) ? ? ?
Au P 2.2244(19) ? ? ?
S C2 1.717(5) ? ? ?
S C5 1.703(8) ? ? ?
P C3 1.800(5) ? ? ?
P C11 1.810(6) ? ? ?
P C21 1.814(7) ? ? ?
C2 C2 1.465(13) ? 5_655 ?
C2 C3 1.374(8) ? ? ?
C3 C4 1.412(10) ? ? ?
C4 C5 1.343(8) ? ? ?
C6 C7 1.344(11) ? ? ?
C6 C7 1.344(11) ? 5_655 ?
C7 C8 1.362(12) ? ? ?
C8 C9 1.394(10) ? ? ?
C9 C8 1.394(10) ? 5_655 ?
C9 C10 1.466(16) ? ? ?
C11 C12 1.388(9) ? ? ?
C11 C16 1.383(8) ? ? ?
C12 C13 1.388(9) ? ? ?
C13 C14 1.351(10) ? ? ?
C14 C15 1.358(12) ? ? ?
C15 C16 1.374(10) ? ? ?
C21 C22 1.379(8) ? ? ?
C21 C26 1.380(9) ? ? ?
C22 C23 1.377(12) ? ? ?
C23 C24 1.362(11) ? ? ?
C24 C25 1.382(11) ? ? ?
C25 C26 1.359(12) ? ? ?

loop_
_geom_contact_atom_site_label_1
_geom_contact_atom_site_label_2
_geom_contact_distance
_geom_contact_site_symmetry_1
_geom_contact_site_symmetry_2
_geom_contact_publ_flag
Cl S 3.467(2) . 3_445 .
? ? ? ? ? ?

loop_
_geom_torsion_atom_site_label_1
_geom_torsion_atom_site_label_2
_geom_torsion_atom_site_label_3
_geom_torsion_atom_site_label_4
_geom_torsion
_geom_torsion_site_symmetry_1
_geom_torsion_site_symmetry_2
_geom_torsion_site_symmetry_3
_geom_torsion_site_symmetry_4
_geom_torsion_publ_flag
Cl Au P C3 40.8(2) . . . . .
Cl Au P C11 -79.3(2) . . . . .
Cl Au P C21 159.2(2) . . . . .
C5 S C2 C3 -1.7(3) . . . . .
C5 S C2 C2 -179.5(4) . . . 5_655 .
C2 S C5 C4 1.6(3) . . . . .
Au P C3 C2 -29.2(2) . . . . .
Au P C3 C4 152.2(4) . . . . .
C11 P C3 C2 95.8(4) . . . . .
C11 P C3 C4 -82.7(4) . . . . .
C21 P C3 C2 -153.1(4) . . . . .
C21 P C3 C4 28.3(3) . . . . .
Au P C11 C12 129.5(4) . . . . .
Au P C11 C16 -52.7(3) . . . . .
C3 P C11 C12 4.9(3) . . . . .
C3 P C11 C16 -177.3(5) . . . . .
C21 P C11 C12 -104.8(4) . . . . .
C21 P C11 C16 72.9(4) . . . . .
Au P C21 C22 121.2(4) . . . . .
Au P C21 C26 -58.7(3) . . . . .
C3 P C21 C22 -115.3(4) . . . . .
C3 P C21 C26 64.9(4) . . . . .
C11 P C21 C22 -4.7(3) . . . . .
C11 P C21 C26 175.4(5) . . . . .
S C2 C3 P -177.3(4) . . . . .
S C2 C3 C4 1.4(2) . . . . .
C2 C2 C3 P 0.2(2) 5_655 . . . .
C2 C2 C3 C4 179.0(6) 5_655 . . . .
S C2 C2 S 112.7(4) . . 5_655 5_655 .
S C2 C2 C3 -64.7(3) . . 5_655 5_655 .
C3 C2 C2 C3 118.0(5) . . 5_655 5_655 .
P C3 C4 C5 178.5(6) . . . . .
C2 C3 C4 C5 -0.2(3) . . . . .
C3 C4 C5 S -1.1(2) . . . . .
C7 C6 C7 C8 -0.4(4) 5_655 . . . .
C6 C7 C8 C9 0.8(2) . . . . .
C7 C8 C9 C10 179.6(7) . . . . .
C7 C8 C9 C8 -0.4(4) . . . 5_655 .
C10 C9 C8 C7 179.6(7) . . 5_655 5_655 .
P C11 C12 C13 177.3(6) . . . . .
C16 C11 C12 C13 -0.5(4) . . . . .
P C11 C16 C15 -176.2(7) . . . . .
C12 C11 C16 C15 1.6(4) . . . . .
C11 C12 C13 C14 -1.4(4) . . . . .
C12 C13 C14 C15 2.2(4) . . . . .
C13 C14 C15 C16 -1.0(4) . . . . .
C14 C15 C16 C11 -0.9(4) . . . . .
P C21 C22 C23 -179.2(6) . . . . .
C26 C21 C22 C23 0.6(4) . . . . .
P C21 C26 C25 179.3(7) . . . . .
C22 C21 C26 C25 -0.5(4) . . . . .
C21 C22 C23 C24 0.8(4) . . . . .
C22 C23 C24 C25 -2.5(4) . . . . .
C23 C24 C25 C26 2.7(4) . . . . .
C24 C25 C26 C21 -1.1(4) . . . . .
? ? ? ? ? ? ? ? ? ?
